data_4335201
loop_
_publ_author_name
'Nasser Nasser'
'Aneta Borecki'
'Paul D. Boyle'
'Richard J. Puddephatt'

_publ_contact_author_address 'University of Western Ontario'
_publ_contact_author_email pudd@uwo.ca
_publ_contact_author_name Puddephatt
_publ_section_title
;
 A Versatile Diphosphine Ligand: cis and trans Chelation or Bridging, with
 Self Association through Hydrogen Bonding
;
_journal_name_full 'Inorganic Chemistry'
_journal_page_first 7051
_journal_page_last 7060
_journal_paper_doi 10.1021/ic400576m
_journal_volume 52
_journal_year 2013
_chemical_formula_moiety 'C74.92 H76.76 Br5.08 N4 O4 P4 Pt2'
_chemical_formula_sum 'C18.73 H19.19 Br1.27 N O P Pt0.5'
_chemical_formula_weight 504.30
_chemical_name_systematic
; 
 ? 
;
_space_group_IT_number 2
_symmetry_cell_setting triclinic
_symmetry_space_group_name_Hall '-P 1'
_symmetry_space_group_name_H-M 'P -1'
_atom_sites_solution_hydrogens geom
_atom_sites_solution_primary direct
_atom_sites_solution_secondary difmap
_audit_creation_method SHELXL-97
_cell_angle_alpha 87.58(3)
_cell_angle_beta 81.98(3)
_cell_angle_gamma 76.46(3)
_cell_formula_units_Z 4
_cell_length_a 9.915(2)
_cell_length_b 13.179(3)
_cell_length_c 19.395(4)
_cell_measurement_temperature 150(2)
_cell_measurement_theta_max 27.48
_cell_measurement_theta_min 2.04
_cell_volume 2439.7(10)
_computing_cell_refinement 'DENZO-SMN (Otwinowski & Minor, 1997)'
_computing_data_collection 'COLLECT (Nonius, 1997-2001)'
_computing_data_reduction DENZO-SMN
_computing_molecular_graphics 'SHELXTL/PC (Sheldrick, 2001)'
_computing_publication_material SHELXTL/PC
_computing_structure_refinement 'SHELXL-97 (Sheldrick, 2008)'
_computing_structure_solution 'SHELXS-97 (Sheldrick, 2008)'
_diffrn_ambient_temperature 150(2)
_diffrn_measured_fraction_theta_full 0.985
_diffrn_measured_fraction_theta_max 0.985
_diffrn_measurement_device_type 'Nonius Kappa-CCD'
_diffrn_measurement_method '\f scans, and \w scans with \k offsets'
_diffrn_radiation_monochromator graphite
_diffrn_radiation_source 'fine-focus sealed tube'
_diffrn_radiation_type MoK\a
_diffrn_radiation_wavelength 0.71073
_diffrn_reflns_av_R_equivalents 0.0502
_diffrn_reflns_av_sigmaI/netI 0.0902
_diffrn_reflns_limit_h_max 11
_diffrn_reflns_limit_h_min -11
_diffrn_reflns_limit_k_max 15
_diffrn_reflns_limit_k_min -15
_diffrn_reflns_limit_l_max 22
_diffrn_reflns_limit_l_min -23
_diffrn_reflns_number 13822
_diffrn_reflns_theta_full 25.03
_diffrn_reflns_theta_max 25.03
_diffrn_reflns_theta_min 2.35
_exptl_absorpt_coefficient_mu 5.048
_exptl_absorpt_correction_T_max 0.7864
_exptl_absorpt_correction_T_min 0.2866
_exptl_absorpt_correction_type multi-scan
_exptl_absorpt_process_details 'DENZO-SMN (Otwinowski & Minor, 1997)'
_exptl_crystal_colour yellow
_exptl_crystal_density_diffrn 1.373
_exptl_crystal_description needles
_exptl_crystal_F_000 980
_exptl_crystal_size_max 0.33
_exptl_crystal_size_mid 0.07
_exptl_crystal_size_min 0.05
_platon_squeeze_details
;
Sluis, P. v. d., Spek, A. L., Acta Cryst. (1990), A46, 194-201 
implemented in a more general way as the SQUEEZE procedure in PLATON
;
_refine_diff_density_max 1.221
_refine_diff_density_min -1.296
_refine_diff_density_rms 0.157
_refine_ls_extinction_method none
_refine_ls_goodness_of_fit_ref 0.954
_refine_ls_hydrogen_treatment constr
_refine_ls_matrix_type full
_refine_ls_number_parameters 426
_refine_ls_number_reflns 8494
_refine_ls_number_restraints 0
_refine_ls_restrained_S_all 0.954
_refine_ls_R_factor_all 0.0867
_refine_ls_R_factor_gt 0.0558
_refine_ls_shift/su_max 0.015
_refine_ls_shift/su_mean 0.001
_refine_ls_structure_factor_coef Fsqd
_refine_ls_weighting_details 'calc w=1/[\s^2^(Fo^2^)+(0.0864P)^2^+0.0000P] where P=(Fo^2^+2Fc^2^)/3'
_refine_ls_weighting_scheme calc
_refine_ls_wR_factor_gt 0.1382
_refine_ls_wR_factor_ref 0.1505
_reflns_number_gt 5642
_reflns_number_total 8494
_reflns_threshold_expression >2sigma(I)
_cod_data_source_file ic400576m_si_001_6.cif
_cod_data_source_block 7
_cod_original_cell_volume 2439.7(8)
_cod_original_formula_sum 'C18.73 H19.19 Br1.27 N O P Pt0.50'
_cod_database_code 4335201

loop_
_symmetry_equiv_pos_as_xyz
'x, y, z'
'-x, -y, -z'

loop_
_atom_site_label
_atom_site_type_symbol
_atom_site_fract_x
_atom_site_fract_y
_atom_site_fract_z
_atom_site_U_iso_or_equiv
_atom_site_adp_type
_atom_site_occupancy
_atom_site_symmetry_multiplicity
_atom_site_calc_flag
_atom_site_refinement_flags
_atom_site_disorder_assembly
_atom_site_disorder_group
O2 O 0.8467(7) 0.1025(6) -0.2326(3) 0.0642(19) Uani 1 1 d . . .
Pt1 Pt 0.35111(4) 0.42744(3) 0.306822(16) 0.03808(14) Uani 1 1 d . . .
C25 C 0.7541(10) 0.3416(7) -0.4055(4) 0.046(2) Uani 1 1 d . . .
Br2 Br 0.51351(10) 0.43785(7) 0.19131(5) 0.0515(3) Uani 1 1 d . A .
Br1 Br 0.55888(11) 0.32938(8) 0.36638(5) 0.0575(3) Uani 1 1 d . A .
P1 P 0.3164(3) 0.26440(17) 0.27329(11) 0.0408(6) Uani 1 1 d . A .
P2 P 0.6222(2) 0.40658(17) -0.33747(11) 0.0397(6) Uani 1 1 d . . .
Br3 Br 0.1826(3) 0.4192(2) 0.40449(14) 0.0548(13) Uani 0.284(5) 1 d P A 1
C1X C 0.1826(3) 0.4192(2) 0.40449(14) 0.0548(13) Uani 0.716(5) 1 d P A 2
H1X1 H 0.1525 0.3536 0.4039 0.082 Uiso 0.716(5) 1 calc PR A 2
H1X2 H 0.1017 0.4782 0.4029 0.082 Uiso 0.716(5) 1 calc PR A 2
H1X3 H 0.2237 0.4225 0.4472 0.082 Uiso 0.716(5) 1 calc PR A 2
Br4 Br 0.1597(3) 0.5225(2) 0.24919(18) 0.0629(15) Uani 0.248(5) 1 d P A 3
C2X C 0.1597(3) 0.5225(2) 0.24919(18) 0.0629(15) Uani 0.752(5) 1 d P A 4
H2X1 H 0.1164 0.4732 0.2289 0.094 Uiso 0.752(5) 1 calc PR A 4
H2X2 H 0.1946 0.5666 0.2122 0.094 Uiso 0.752(5) 1 calc PR A 4
H2X3 H 0.0900 0.5664 0.2830 0.094 Uiso 0.752(5) 1 calc PR A 4
O1 O 0.4586(8) 0.1767(6) 0.0538(3) 0.071(2) Uani 1 1 d . . .
N2 N 0.6113(9) 0.1548(6) -0.2052(4) 0.050(2) Uani 1 1 d . . .
H2A H 0.5371 0.1509 -0.1754 0.060 Uiso 1 1 calc R . .
C2 C 0.2184(11) 0.0908(7) 0.3259(5) 0.058(3) Uani 1 1 d . A .
H2B H 0.1834 0.0928 0.2825 0.070 Uiso 1 1 calc R . .
C13 C 0.4603(9) 0.1982(6) 0.2122(4) 0.043(2) Uani 1 1 d . . .
H13A H 0.4716 0.2452 0.1717 0.052 Uiso 1 1 calc R A .
H13B H 0.5467 0.1859 0.2344 0.052 Uiso 1 1 calc R . .
C33 C 0.2028(11) 0.4455(8) -0.3434(6) 0.062(3) Uani 1 1 d . . .
H33A H 0.1184 0.4862 -0.3196 0.074 Uiso 1 1 calc R . .
C31 C 0.4564(9) 0.3991(7) -0.3637(4) 0.041(2) Uani 1 1 d . . .
C16 C 0.6637(10) 0.0541(7) 0.0047(5) 0.050(2) Uani 1 1 d . . .
C22 C 0.7421(13) 0.1049(7) -0.1914(5) 0.055(3) Uani 1 1 d . . .
C34 C 0.1967(11) 0.3780(8) -0.3936(5) 0.053(3) Uani 1 1 d . . .
H34A H 0.1083 0.3699 -0.4029 0.064 Uiso 1 1 calc R . .
C15 C 0.5505(11) 0.1006(8) 0.0621(5) 0.053(2) Uani 1 1 d . A .
C9 C 0.0538(12) 0.3227(10) 0.1256(6) 0.078(3) Uani 1 1 d . . .
H9A H 0.0612 0.3348 0.0767 0.093 Uiso 1 1 calc R . .
C36 C 0.4448(11) 0.3340(7) -0.4159(5) 0.055(3) Uani 1 1 d . . .
H36A H 0.5273 0.2959 -0.4427 0.066 Uiso 1 1 calc R . .
C11 C -0.0873(11) 0.3142(8) 0.2349(6) 0.063(3) Uani 1 1 d . . .
H11A H -0.1768 0.3202 0.2615 0.076 Uiso 1 1 calc R . .
C17 C 0.7836(11) -0.0218(8) 0.0138(5) 0.066(3) Uani 1 1 d . . .
H17A H 0.7965 -0.0498 0.0590 0.079 Uiso 1 1 calc R . .
C23 C 0.5963(11) 0.2147(7) -0.2701(5) 0.052(3) Uani 1 1 d . . .
H23A H 0.4986 0.2273 -0.2803 0.062 Uiso 1 1 calc R . .
H23B H 0.6587 0.1755 -0.3093 0.062 Uiso 1 1 calc R . .
C10 C -0.0761(12) 0.3287(10) 0.1640(7) 0.083(4) Uani 1 1 d . . .
H10A H -0.1576 0.3429 0.1413 0.099 Uiso 1 1 calc R . .
C18 C 0.8853(12) -0.0574(9) -0.0425(5) 0.070(3) Uani 1 1 d . . .
H18A H 0.9659 -0.1104 -0.0359 0.084 Uiso 1 1 calc R . .
C28 C 0.9585(11) 0.2471(8) -0.5132(5) 0.055(3) Uani 1 1 d . . .
H28A H 1.0273 0.2133 -0.5492 0.066 Uiso 1 1 calc R . .
C5 C 0.3268(13) 0.0785(9) 0.4505(5) 0.072(3) Uani 1 1 d . . .
H5A H 0.3640 0.0738 0.4934 0.086 Uiso 1 1 calc R . .
C6 C 0.3468(12) 0.1603(8) 0.4034(5) 0.063(3) Uani 1 1 d . A .
H6 H 0.3976 0.2093 0.4138 0.075 Uiso 1 1 calc R . .
C7 C 0.1608(9) 0.2838(7) 0.2286(5) 0.045(2) Uani 1 1 d . . .
C12 C 0.0302(9) 0.2911(7) 0.2671(5) 0.048(2) Uani 1 1 d . A .
H12A H 0.0225 0.2800 0.3161 0.058 Uiso 1 1 calc R . .
C32 C 0.3319(11) 0.4558(7) -0.3264(5) 0.057(3) Uani 1 1 d . . .
H32A H 0.3349 0.5008 -0.2900 0.068 Uiso 1 1 calc R . .
C24 C 0.6351(10) 0.3183(6) -0.2616(4) 0.043(2) Uani 1 1 d . . .
H24A H 0.7324 0.3036 -0.2506 0.052 Uiso 1 1 calc R . .
H24B H 0.5735 0.3549 -0.2212 0.052 Uiso 1 1 calc R . .
C8 C 0.1722(11) 0.2994(9) 0.1580(5) 0.062(3) Uani 1 1 d . A .
H8A H 0.2616 0.2941 0.1315 0.075 Uiso 1 1 calc R . .
C20 C 0.7490(11) 0.0588(7) -0.1171(5) 0.050(2) Uani 1 1 d . . .
C30 C 0.8642(9) 0.2601(6) -0.3923(5) 0.044(2) Uani 1 1 d . . .
H30A H 0.8703 0.2351 -0.3459 0.053 Uiso 1 1 calc R . .
C29 C 0.9660(10) 0.2141(7) -0.4458(5) 0.052(2) Uani 1 1 d . . .
H29A H 1.0415 0.1592 -0.4354 0.062 Uiso 1 1 calc R . .
N1 N 0.5578(8) 0.0536(6) 0.1263(4) 0.0489(19) Uani 1 1 d . . .
H1A H 0.6280 0.0008 0.1327 0.059 Uiso 1 1 calc R A .
C35 C 0.3135(12) 0.3231(8) -0.4300(5) 0.064(3) Uani 1 1 d . . .
H35A H 0.3079 0.2769 -0.4652 0.077 Uiso 1 1 calc R . .
C27 C 0.8507(11) 0.3299(8) -0.5298(5) 0.059(3) Uani 1 1 d . . .
H27A H 0.8478 0.3544 -0.5765 0.070 Uiso 1 1 calc R . .
C3 C 0.1996(12) 0.0108(8) 0.3765(6) 0.064(3) Uani 1 1 d . . .
H3A H 0.1478 -0.0383 0.3677 0.077 Uiso 1 1 calc R . .
C4 C 0.2553(14) 0.0053(8) 0.4364(6) 0.076(4) Uani 1 1 d . . .
H4A H 0.2453 -0.0491 0.4690 0.092 Uiso 1 1 calc R . .
C21 C 0.6478(10) 0.0917(7) -0.0614(5) 0.050(2) Uani 1 1 d . . .
H21A H 0.5650 0.1418 -0.0689 0.060 Uiso 1 1 calc R . .
C19 C 0.8679(11) -0.0156(8) -0.1066(5) 0.062(3) Uani 1 1 d . . .
H19A H 0.9385 -0.0379 -0.1448 0.074 Uiso 1 1 calc R . .
C14 C 0.4470(10) 0.0919(7) 0.1849(4) 0.045(2) Uani 1 1 d . A .
H14A H 0.4540 0.0397 0.2232 0.053 Uiso 1 1 calc R . .
H14B H 0.3540 0.1004 0.1692 0.053 Uiso 1 1 calc R . .
C26 C 0.7459(10) 0.3767(7) -0.4757(5) 0.050(2) Uani 1 1 d . . .
H26A H 0.6702 0.4315 -0.4862 0.060 Uiso 1 1 calc R . .
C1 C 0.2895(10) 0.1666(7) 0.3411(5) 0.048(2) Uani 1 1 d . . .

loop_
_atom_site_aniso_label
_atom_site_aniso_U_11
_atom_site_aniso_U_22
_atom_site_aniso_U_33
_atom_site_aniso_U_23
_atom_site_aniso_U_13
_atom_site_aniso_U_12
O2 0.052(4) 0.084(5) 0.047(4) 0.000(4) 0.023(3) -0.013(4)
Pt1 0.0407(2) 0.0374(2) 0.0343(2) -0.00246(14) 0.00451(14) -0.01043(15)
C25 0.054(6) 0.042(5) 0.039(5) -0.004(4) 0.010(4) -0.017(5)
Br2 0.0588(6) 0.0485(6) 0.0449(5) -0.0070(4) 0.0150(5) -0.0194(5)
Br1 0.0614(7) 0.0564(6) 0.0568(6) 0.0034(5) -0.0091(5) -0.0180(5)
P1 0.0466(15) 0.0374(13) 0.0367(13) -0.0042(10) 0.0036(11) -0.0107(11)
P2 0.0483(15) 0.0364(12) 0.0339(12) -0.0039(10) 0.0063(10) -0.0148(11)
Br3 0.061(2) 0.0488(19) 0.0486(19) -0.0051(12) 0.0138(13) -0.0116(14)
C1X 0.061(2) 0.0488(19) 0.0486(19) -0.0051(12) 0.0138(13) -0.0116(14)
Br4 0.049(2) 0.056(2) 0.085(3) -0.0029(17) -0.0005(17) -0.0177(16)
C2X 0.049(2) 0.056(2) 0.085(3) -0.0029(17) -0.0005(17) -0.0177(16)
O1 0.083(6) 0.070(5) 0.041(4) -0.002(3) 0.005(4) 0.016(4)
N2 0.059(6) 0.044(4) 0.044(5) 0.004(4) 0.001(4) -0.013(4)
C2 0.074(7) 0.056(6) 0.040(6) -0.012(5) 0.018(5) -0.020(6)
C13 0.043(6) 0.039(5) 0.047(5) -0.006(4) 0.008(4) -0.013(4)
C33 0.039(6) 0.061(7) 0.082(8) -0.001(6) -0.003(5) -0.007(5)
C31 0.041(5) 0.046(5) 0.039(5) -0.007(4) -0.004(4) -0.015(4)
C16 0.056(6) 0.048(6) 0.038(5) -0.013(4) 0.000(5) 0.001(5)
C22 0.088(9) 0.042(6) 0.038(6) 0.002(4) -0.005(6) -0.020(6)
C34 0.061(7) 0.059(6) 0.045(6) -0.009(5) -0.003(5) -0.023(6)
C15 0.059(7) 0.047(6) 0.045(6) -0.007(5) 0.003(5) 0.000(5)
C9 0.062(8) 0.104(10) 0.056(7) -0.006(6) -0.010(6) 0.005(7)
C36 0.064(7) 0.057(6) 0.044(6) -0.008(5) 0.003(5) -0.016(5)
C11 0.047(7) 0.073(7) 0.065(7) -0.027(6) 0.019(5) -0.015(6)
C17 0.066(8) 0.072(7) 0.044(6) 0.002(5) 0.000(5) 0.010(6)
C23 0.069(7) 0.050(6) 0.040(5) 0.009(4) -0.003(5) -0.025(5)
C10 0.048(7) 0.099(10) 0.090(10) -0.034(8) 0.004(7) 0.004(7)
C18 0.060(7) 0.075(8) 0.054(7) -0.003(6) 0.005(6) 0.021(6)
C28 0.055(7) 0.049(6) 0.053(6) -0.008(5) 0.017(5) -0.008(5)
C5 0.093(9) 0.074(8) 0.036(6) 0.020(5) -0.002(6) -0.002(7)
C6 0.080(8) 0.050(6) 0.056(7) -0.004(5) -0.008(6) -0.009(6)
C7 0.044(6) 0.043(5) 0.045(6) -0.002(4) 0.000(4) -0.008(4)
C12 0.035(6) 0.061(6) 0.052(6) -0.016(5) 0.007(5) -0.022(5)
C32 0.059(7) 0.049(6) 0.062(7) -0.011(5) 0.006(5) -0.019(5)
C24 0.052(6) 0.040(5) 0.034(5) 0.001(4) 0.003(4) -0.008(4)
C8 0.046(7) 0.094(8) 0.043(6) 0.009(5) -0.003(5) -0.013(6)
C20 0.060(7) 0.045(6) 0.041(5) -0.002(4) 0.002(5) -0.012(5)
C30 0.048(6) 0.030(5) 0.051(6) -0.004(4) 0.012(4) -0.011(4)
C29 0.053(6) 0.030(5) 0.063(7) 0.002(4) 0.005(5) 0.000(4)
N1 0.052(5) 0.043(4) 0.045(5) -0.013(4) 0.009(4) -0.005(4)
C35 0.079(8) 0.074(8) 0.050(6) -0.013(5) -0.012(6) -0.033(7)
C27 0.063(7) 0.060(7) 0.050(6) -0.013(5) 0.018(5) -0.020(6)
C3 0.083(8) 0.051(6) 0.053(7) -0.001(5) 0.023(6) -0.023(6)
C4 0.120(11) 0.049(6) 0.058(7) -0.005(5) 0.020(7) -0.033(7)
C21 0.060(6) 0.045(5) 0.040(5) -0.006(4) 0.006(5) -0.010(5)
C19 0.050(7) 0.073(7) 0.051(7) -0.005(5) 0.012(5) -0.001(6)
C14 0.055(6) 0.047(5) 0.027(5) -0.011(4) 0.007(4) -0.007(5)
C26 0.047(6) 0.044(5) 0.051(6) -0.002(4) 0.002(5) -0.001(5)
C1 0.049(6) 0.044(5) 0.048(6) -0.008(4) 0.006(5) -0.012(5)

loop_
_atom_type_symbol
_atom_type_description
_atom_type_scat_dispersion_real
_atom_type_scat_dispersion_imag
_atom_type_scat_source
C C 0.0033 0.0016 'International Tables Vol C Tables 4.2.6.8 and 6.1.1.4'
H H 0.0000 0.0000 'International Tables Vol C Tables 4.2.6.8 and 6.1.1.4'
N N 0.0061 0.0033 'International Tables Vol C Tables 4.2.6.8 and 6.1.1.4'
O O 0.0106 0.0060 'International Tables Vol C Tables 4.2.6.8 and 6.1.1.4'
P P 0.1023 0.0942 'International Tables Vol C Tables 4.2.6.8 and 6.1.1.4'
Br Br -0.2901 2.4595 'International Tables Vol C Tables 4.2.6.8 and 6.1.1.4'
Pt Pt -1.7033 8.3905 'International Tables Vol C Tables 4.2.6.8 and 6.1.1.4'

loop_
_geom_angle_atom_site_label_1
_geom_angle_atom_site_label_2
_geom_angle_atom_site_label_3
_geom_angle
_geom_angle_site_symmetry_1
_geom_angle_site_symmetry_3
Br3 Pt1 P2 93.19(9) . 2_665
Br3 Pt1 P1 86.78(9) . .
P2 Pt1 P1 177.55(8) 2_665 .
Br3 Pt1 Br4 86.56(11) . .
P2 Pt1 Br4 85.91(10) 2_665 .
P1 Pt1 Br4 91.64(10) . .
Br3 Pt1 Br1 94.69(8) . .
P2 Pt1 Br1 93.13(7) 2_665 .
P1 Pt1 Br1 89.32(7) . .
Br4 Pt1 Br1 178.47(7) . .
Br3 Pt1 Br2 173.58(8) . .
P2 Pt1 Br2 89.30(6) 2_665 .
P1 Pt1 Br2 90.48(6) . .
Br4 Pt1 Br2 87.72(9) . .
Br1 Pt1 Br2 91.08(4) . .
C30 C25 C26 118.4(8) . .
C30 C25 P2 122.8(7) . .
C26 C25 P2 118.8(7) . .
C13 P1 C7 105.7(4) . .
C13 P1 C1 105.2(4) . .
C7 P1 C1 103.7(4) . .
C13 P1 Pt1 111.4(3) . .
C7 P1 Pt1 110.8(3) . .
C1 P1 Pt1 118.9(3) . .
C31 P2 C25 105.2(4) . .
C31 P2 C24 102.6(4) . .
C25 P2 C24 105.8(4) . .
C31 P2 Pt1 117.8(3) . 2_665
C25 P2 Pt1 114.4(3) . 2_665
C24 P2 Pt1 109.7(3) . 2_665
C22 N2 C23 119.2(8) . .
C22 N2 H2A 120.4 . .
C23 N2 H2A 120.4 . .
C1 C2 C3 119.3(10) . .
C1 C2 H2B 120.3 . .
C3 C2 H2B 120.3 . .
C14 C13 P1 115.9(5) . .
C14 C13 H13A 108.3 . .
P1 C13 H13A 108.3 . .
C14 C13 H13B 108.3 . .
P1 C13 H13B 108.3 . .
H13A C13 H13B 107.4 . .
C34 C33 C32 120.9(10) . .
C34 C33 H33A 119.6 . .
C32 C33 H33A 119.6 . .
C36 C31 C32 117.5(8) . .
C36 C31 P2 123.4(7) . .
C32 C31 P2 119.0(7) . .
C21 C16 C17 117.9(9) . .
C21 C16 C15 116.9(9) . .
C17 C16 C15 125.2(9) . .
O2 C22 N2 122.8(9) . .
O2 C22 C20 121.9(11) . .
N2 C22 C20 115.1(9) . .
C35 C34 C33 120.9(10) . .
C35 C34 H34A 119.5 . .
C33 C34 H34A 119.5 . .
O1 C15 N1 120.4(9) . .
O1 C15 C16 123.1(9) . .
N1 C15 C16 116.4(9) . .
C8 C9 C10 120.2(11) . .
C8 C9 H9A 119.9 . .
C10 C9 H9A 119.9 . .
C31 C36 C35 121.4(9) . .
C31 C36 H36A 119.3 . .
C35 C36 H36A 119.3 . .
C12 C11 C10 119.9(10) . .
C12 C11 H11A 120.0 . .
C10 C11 H11A 120.0 . .
C16 C17 C18 120.9(10) . .
C16 C17 H17A 119.5 . .
C18 C17 H17A 119.5 . .
N2 C23 C24 108.2(7) . .
N2 C23 H23A 110.1 . .
C24 C23 H23A 110.1 . .
N2 C23 H23B 110.1 . .
C24 C23 H23B 110.1 . .
H23A C23 H23B 108.4 . .
C11 C10 C9 119.9(12) . .
C11 C10 H10A 120.0 . .
C9 C10 H10A 120.0 . .
C19 C18 C17 119.3(10) . .
C19 C18 H18A 120.3 . .
C17 C18 H18A 120.3 . .
C29 C28 C27 120.8(9) . .
C29 C28 H28A 119.6 . .
C27 C28 H28A 119.6 . .
C4 C5 C6 122.4(10) . .
C4 C5 H5A 118.8 . .
C6 C5 H5A 118.8 . .
C1 C6 C5 117.8(10) . .
C1 C6 H6 121.1 . .
C5 C6 H6 121.1 . .
C8 C7 C12 120.0(9) . .
C8 C7 P1 120.0(7) . .
C12 C7 P1 119.8(7) . .
C11 C12 C7 120.2(9) . .
C11 C12 H12A 119.9 . .
C7 C12 H12A 119.9 . .
C33 C32 C31 119.5(9) . .
C33 C32 H32A 120.3 . .
C31 C32 H32A 120.3 . .
C23 C24 P2 115.4(6) . .
C23 C24 H24A 108.4 . .
P2 C24 H24A 108.4 . .
C23 C24 H24B 108.4 . .
P2 C24 H24B 108.4 . .
H24A C24 H24B 107.5 . .
C7 C8 C9 119.8(10) . .
C7 C8 H8A 120.1 . .
C9 C8 H8A 120.1 . .
C21 C20 C19 119.3(9) . .
C21 C20 C22 123.8(10) . .
C19 C20 C22 116.8(9) . .
C25 C30 C29 121.2(9) . .
C25 C30 H30A 119.4 . .
C29 C30 H30A 119.4 . .
C28 C29 C30 120.8(9) . .
C28 C29 H29A 119.6 . .
C30 C29 H29A 119.6 . .
C15 N1 C14 119.8(8) . .
C15 N1 H1A 120.1 . .
C14 N1 H1A 120.1 . .
C34 C35 C36 119.7(9) . .
C34 C35 H35A 120.1 . .
C36 C35 H35A 120.1 . .
C28 C27 C26 118.8(10) . .
C28 C27 H27A 120.6 . .
C26 C27 H27A 120.6 . .
C4 C3 C2 120.2(10) . .
C4 C3 H3A 119.9 . .
C2 C3 H3A 119.9 . .
C3 C4 C5 120.2(10) . .
C3 C4 H4A 119.9 . .
C5 C4 H4A 119.9 . .
C16 C21 C20 121.6(10) . .
C16 C21 H21A 119.2 . .
C20 C21 H21A 119.2 . .
C18 C19 C20 120.9(9) . .
C18 C19 H19A 119.6 . .
C20 C19 H19A 119.6 . .
N1 C14 C13 111.2(7) . .
N1 C14 H14A 109.4 . .
C13 C14 H14A 109.4 . .
N1 C14 H14B 109.4 . .
C13 C14 H14B 109.4 . .
H14A C14 H14B 108.0 . .
C27 C26 C25 120.1(9) . .
C27 C26 H26A 120.0 . .
C25 C26 H26A 120.0 . .
C6 C1 C2 120.0(9) . .
C6 C1 P1 122.2(7) . .
C2 C1 P1 117.6(7) . .

loop_
_geom_bond_atom_site_label_1
_geom_bond_atom_site_label_2
_geom_bond_distance
_geom_bond_site_symmetry_2
O2 C22 1.213(12) .
Pt1 Br3 2.361(3) .
Pt1 P2 2.373(2) 2_665
Pt1 P1 2.384(2) .
Pt1 Br4 2.404(4) .
Pt1 Br1 2.5572(14) .
Pt1 Br2 2.5889(12) .
C25 C30 1.384(13) .
C25 C26 1.425(12) .
C25 P2 1.810(9) .
P1 C13 1.798(8) .
P1 C7 1.834(9) .
P1 C1 1.840(9) .
P2 C31 1.812(9) .
P2 C24 1.837(8) .
P2 Pt1 2.373(2) 2_665
O1 C15 1.209(11) .
N2 C22 1.367(13) .
N2 C23 1.465(11) .
N2 H2A 0.8800 .
C2 C1 1.412(12) .
C2 C3 1.437(13) .
C2 H2B 0.9500 .
C13 C14 1.559(11) .
C13 H13A 0.9900 .
C13 H13B 0.9900 .
C33 C34 1.363(13) .
C33 C32 1.403(13) .
C33 H33A 0.9500 .
C31 C36 1.389(11) .
C31 C32 1.404(13) .
C16 C21 1.372(12) .
C16 C17 1.389(13) .
C16 C15 1.503(12) .
C22 C20 1.544(13) .
C34 C35 1.336(14) .
C34 H34A 0.9500 .
C15 N1 1.371(12) .
C9 C8 1.374(14) .
C9 C10 1.381(15) .
C9 H9A 0.9500 .
C36 C35 1.407(13) .
C36 H36A 0.9500 .
C11 C12 1.364(14) .
C11 C10 1.374(15) .
C11 H11A 0.9500 .
C17 C18 1.394(14) .
C17 H17A 0.9500 .
C23 C24 1.524(11) .
C23 H23A 0.9900 .
C23 H23B 0.9900 .
C10 H10A 0.9500 .
C18 C19 1.355(14) .
C18 H18A 0.9500 .
C28 C29 1.366(13) .
C28 C27 1.399(14) .
C28 H28A 0.9500 .
C5 C4 1.380(15) .
C5 C6 1.415(13) .
C5 H5A 0.9500 .
C6 C1 1.396(13) .
C6 H6 0.9500 .
C7 C8 1.370(12) .
C7 C12 1.386(12) .
C12 H12A 0.9500 .
C32 H32A 0.9500 .
C24 H24A 0.9900 .
C24 H24B 0.9900 .
C8 H8A 0.9500 .
C20 C21 1.377(12) .
C20 C19 1.379(14) .
C30 C29 1.392(12) .
C30 H30A 0.9500 .
C29 H29A 0.9500 .
N1 C14 1.481(10) .
N1 H1A 0.8800 .
C35 H35A 0.9500 .
C27 C26 1.419(12) .
C27 H27A 0.9500 .
C3 C4 1.346(15) .
C3 H3A 0.9500 .
C4 H4A 0.9500 .
C21 H21A 0.9500 .
C19 H19A 0.9500 .
C14 H14A 0.9900 .
C14 H14B 0.9900 .
C26 H26A 0.9500 .

loop_
_geom_torsion_atom_site_label_1
_geom_torsion_atom_site_label_2
_geom_torsion_atom_site_label_3
_geom_torsion_atom_site_label_4
_geom_torsion
_geom_torsion_site_symmetry_1
_geom_torsion_site_symmetry_4
Br3 Pt1 P1 C13 -160.8(3) . .
P2 Pt1 P1 C13 109.9(18) 2_665 .
Br4 Pt1 P1 C13 112.7(3) . .
Br1 Pt1 P1 C13 -66.1(3) . .
Br2 Pt1 P1 C13 25.0(3) . .
Br3 Pt1 P1 C7 81.7(3) . .
P2 Pt1 P1 C7 -7.5(18) 2_665 .
Br4 Pt1 P1 C7 -4.7(3) . .
Br1 Pt1 P1 C7 176.5(3) . .
Br2 Pt1 P1 C7 -92.4(3) . .
Br3 Pt1 P1 C1 -38.2(4) . .
P2 Pt1 P1 C1 -127.5(17) 2_665 .
Br4 Pt1 P1 C1 -124.6(4) . .
Br1 Pt1 P1 C1 56.5(4) . .
Br2 Pt1 P1 C1 147.6(4) . .
C30 C25 P2 C31 -125.7(7) . .
C26 C25 P2 C31 55.3(7) . .
C30 C25 P2 C24 -17.5(8) . .
C26 C25 P2 C24 163.5(7) . .
C30 C25 P2 Pt1 103.4(7) . 2_665
C26 C25 P2 Pt1 -75.6(7) . 2_665
C7 P1 C13 C14 -57.9(7) . .
C1 P1 C13 C14 51.5(8) . .
Pt1 P1 C13 C14 -178.3(6) . .
C25 P2 C31 C36 13.8(9) . .
C24 P2 C31 C36 -96.7(8) . .
Pt1 P2 C31 C36 142.8(7) 2_665 .
C25 P2 C31 C32 -171.0(7) . .
C24 P2 C31 C32 78.6(8) . .
Pt1 P2 C31 C32 -42.0(8) 2_665 .
C23 N2 C22 O2 -4.8(13) . .
C23 N2 C22 C20 170.7(7) . .
C32 C33 C34 C35 -2.8(16) . .
C21 C16 C15 O1 -9.7(14) . .
C17 C16 C15 O1 168.8(10) . .
C21 C16 C15 N1 171.9(8) . .
C17 C16 C15 N1 -9.6(14) . .
C32 C31 C36 C35 -1.5(14) . .
P2 C31 C36 C35 173.7(8) . .
C21 C16 C17 C18 0.8(16) . .
C15 C16 C17 C18 -177.6(10) . .
C22 N2 C23 C24 -77.4(10) . .
C12 C11 C10 C9 -1.7(18) . .
C8 C9 C10 C11 1.8(19) . .
C16 C17 C18 C19 1.4(17) . .
C4 C5 C6 C1 0.9(17) . .
C13 P1 C7 C8 -32.3(9) . .
C1 P1 C7 C8 -142.8(8) . .
Pt1 P1 C7 C8 88.5(8) . .
C13 P1 C7 C12 152.9(7) . .
C1 P1 C7 C12 42.4(8) . .
Pt1 P1 C7 C12 -86.2(7) . .
C10 C11 C12 C7 0.9(15) . .
C8 C7 C12 C11 -0.2(14) . .
P1 C7 C12 C11 174.5(7) . .
C34 C33 C32 C31 2.7(15) . .
C36 C31 C32 C33 -0.5(14) . .
P2 C31 C32 C33 -176.0(7) . .
N2 C23 C24 P2 -179.6(7) . .
C31 P2 C24 C23 44.4(8) . .
C25 P2 C24 C23 -65.7(8) . .
Pt1 P2 C24 C23 170.4(6) 2_665 .
C12 C7 C8 C9 0.3(16) . .
P1 C7 C8 C9 -174.4(9) . .
C10 C9 C8 C7 -1.1(18) . .
O2 C22 C20 C21 154.4(9) . .
N2 C22 C20 C21 -21.2(13) . .
O2 C22 C20 C19 -22.1(14) . .
N2 C22 C20 C19 162.4(8) . .
C26 C25 C30 C29 0.9(12) . .
P2 C25 C30 C29 -178.1(6) . .
C27 C28 C29 C30 2.0(14) . .
C25 C30 C29 C28 -1.2(13) . .
O1 C15 N1 C14 4.1(14) . .
C16 C15 N1 C14 -177.4(7) . .
C33 C34 C35 C36 0.7(16) . .
C31 C36 C35 C34 1.5(15) . .
C29 C28 C27 C26 -2.4(14) . .
C1 C2 C3 C4 -3.2(16) . .
C2 C3 C4 C5 2.1(18) . .
C6 C5 C4 C3 -1.0(19) . .
C17 C16 C21 C20 -2.3(14) . .
C15 C16 C21 C20 176.3(8) . .
C19 C20 C21 C16 1.5(14) . .
C22 C20 C21 C16 -174.8(8) . .
C17 C18 C19 C20 -2.2(17) . .
C21 C20 C19 C18 0.8(15) . .
C22 C20 C19 C18 177.4(9) . .
C15 N1 C14 C13 -73.5(10) . .
P1 C13 C14 N1 170.1(6) . .
C28 C27 C26 C25 2.1(13) . .
C30 C25 C26 C27 -1.4(12) . .
P2 C25 C26 C27 177.6(7) . .
C5 C6 C1 C2 -2.0(15) . .
C5 C6 C1 P1 -176.4(8) . .
C3 C2 C1 C6 3.2(15) . .
C3 C2 C1 P1 177.8(7) . .
C13 P1 C1 C6 96.6(9) . .
C7 P1 C1 C6 -152.6(8) . .
Pt1 P1 C1 C6 -29.1(10) . .
C13 P1 C1 C2 -77.9(8) . .
C7 P1 C1 C2 32.9(8) . .
Pt1 P1 C1 C2 156.4(6) . .

loop_
_platon_squeeze_void_nr
_platon_squeeze_void_average_x
_platon_squeeze_void_average_y
_platon_squeeze_void_average_z
_platon_squeeze_void_volume
_platon_squeeze_void_count_electrons
_platon_squeeze_void_content
1 -0.063 0.282 1.000 790 318 ' '
